data_2209923
loop_
_publ_author_name
'Wen-Ju Liu'
'Ming-Hu Wu'
'Wei-Dong Zou'
'Yang-Yan Meng'

_publ_section_title
;
 Bis(2-methylbenzyl) diselenide
;
_journal_coeditor_code LH2106
_journal_issue 8
_journal_name_full 'Acta Crystallographica Section E'
_journal_page_first o3177
_journal_page_last o3178
_journal_paper_doi 10.1107/S1600536806024834
_journal_volume 62
_journal_year 2006
_chemical_formula_iupac 'C16 H18 Se2'
_chemical_formula_moiety 'C16 H18 Se2'
_chemical_formula_sum 'C16 H18 Se2'
_chemical_formula_weight 368.22
_chemical_melting_point 357
_chemical_name_systematic
;
Bis(2-methylbenzyl) diselenide
;
_space_group_IT_number 2
_symmetry_cell_setting triclinic
_symmetry_space_group_name_Hall '-P 1'
_symmetry_space_group_name_H-M 'P -1'
_atom_sites_solution_hydrogens geom
_atom_sites_solution_primary direct
_atom_sites_solution_secondary difmap
_cell_angle_alpha 83.598(3)
_cell_angle_beta 67.935(2)
_cell_angle_gamma 83.878(2)
_cell_formula_units_Z 2
_cell_length_a 8.2965(10)
_cell_length_b 9.0307(11)
_cell_length_c 10.9729(16)
_cell_measurement_reflns_used 2050
_cell_measurement_temperature 292(2)
_cell_measurement_theta_max 26.44
_cell_measurement_theta_min 2.28
_cell_volume 755.29(17)
_computing_cell_refinement 'SAINT (Bruker, 2001)'
_computing_data_collection 'SMART (Bruker, 2001)'
_computing_data_reduction SAINT
_computing_molecular_graphics 'PLATON (Spek, 2003)'
_computing_publication_material PLATON
_computing_structure_refinement 'SHELXL97 (Sheldrick, 1997)'
_computing_structure_solution 'SHELXS97 (Sheldrick, 1997)'
_diffrn_ambient_temperature 292(2)
_diffrn_measured_fraction_theta_full 0.981
_diffrn_measured_fraction_theta_max 0.981
_diffrn_measurement_device_type 'Bruker SMART-APEX CCD'
_diffrn_measurement_method '\f and \w'
_diffrn_radiation_monochromator graphite
_diffrn_radiation_source 'fine-focus sealed tube'
_diffrn_radiation_type MoK\a
_diffrn_radiation_wavelength 0.71073
_diffrn_reflns_av_R_equivalents 0.0804
_diffrn_reflns_av_sigmaI/netI 0.0670
_diffrn_reflns_limit_h_max 8
_diffrn_reflns_limit_h_min -10
_diffrn_reflns_limit_k_max 11
_diffrn_reflns_limit_k_min -10
_diffrn_reflns_limit_l_max 8
_diffrn_reflns_limit_l_min -13
_diffrn_reflns_number 4310
_diffrn_reflns_theta_full 26.00
_diffrn_reflns_theta_max 26.00
_diffrn_reflns_theta_min 2.01
_diffrn_standards_number 0
_exptl_absorpt_coefficient_mu 4.876
_exptl_absorpt_correction_T_max 0.615
_exptl_absorpt_correction_T_min 0.424
_exptl_absorpt_correction_type multi-scan
_exptl_absorpt_process_details '(SADABS; Sheldrick, 2001)'
_exptl_crystal_colour yellow
_exptl_crystal_density_diffrn 1.619
_exptl_crystal_density_method 'not measured'
_exptl_crystal_description block
_exptl_crystal_F_000 364
_exptl_crystal_size_max 0.20
_exptl_crystal_size_mid 0.10
_exptl_crystal_size_min 0.10
_refine_diff_density_max 0.798
_refine_diff_density_min -0.632
_refine_ls_extinction_method none
_refine_ls_goodness_of_fit_ref 0.969
_refine_ls_hydrogen_treatment constr
_refine_ls_matrix_type full
_refine_ls_number_parameters 165
_refine_ls_number_reflns 2918
_refine_ls_number_restraints 0
_refine_ls_restrained_S_all 0.969
_refine_ls_R_factor_all 0.0530
_refine_ls_R_factor_gt 0.0389
_refine_ls_shift/su_max 0.001
_refine_ls_shift/su_mean 0.000
_refine_ls_structure_factor_coef Fsqd
_refine_ls_weighting_details 'calc w=1/[\s^2^(Fo^2^)+(0.0588P)^2^] where P=(Fo^2^+2Fc^2^)/3'
_refine_ls_weighting_scheme calc
_refine_ls_wR_factor_gt 0.0909
_refine_ls_wR_factor_ref 0.1098
_reflns_number_gt 2193
_reflns_number_total 2918
_reflns_threshold_expression I>2\s(I)
_cod_data_source_file lh2106.cif
_cod_data_source_block I
_cod_depositor_comments
;
The following automatic conversions were performed:
'_symmetry_cell_setting' value 'Triclinic' changed to 'triclinic'
according to '/home/saulius/struct/CIF-dictionaries/cif_core.dic'
dictionary named 'cif_core.dic' version 2.4.1 from 2010-06-29.

Automatic conversion script
Id: cif_fix_enum 1527 2010-12-29 10:47:43Z saulius 

The following automatic conversions were performed:

'_symmetry_cell_setting' value 'Triclinic' changed to 'triclinic'
according to /home/saulius/struct/CIF-dictionaries/cif_core.dic
dictionary named 'cif_core.dic' version 2.4.1 from 2010-06-29.

Automatic conversion script
Id: cif_fix_values 1715 2011-07-08 13:25:40Z adriana 
;
_cod_database_code 2209923
_cod_database_fobs_code 2209923

loop_
_symmetry_equiv_pos_as_xyz
'x, y, z'
'-x, -y, -z'

loop_
_atom_site_type_symbol
_atom_site_label
_atom_site_fract_x
_atom_site_fract_y
_atom_site_fract_z
_atom_site_U_iso_or_equiv
_atom_site_adp_type
_atom_site_calc_flag
_atom_site_refinement_flags
_atom_site_occupancy
C C1 0.2496(5) 0.0508(5) 0.5529(4) 0.0444(9) Uani d . 1
C C2 0.1554(6) -0.0742(5) 0.5894(5) 0.0557(11) Uani d . 1
H H2 0.1215 -0.1124 0.5282 0.067 Uiso calc R 1
C C3 0.1098(7) -0.1443(6) 0.7160(5) 0.0693(14) Uani d . 1
H H3 0.0442 -0.2274 0.7395 0.083 Uiso calc R 1
C C4 0.1625(7) -0.0898(6) 0.8058(5) 0.0687(14) Uani d . 1
H H4 0.1323 -0.1357 0.8909 0.082 Uiso calc R 1
C C5 0.2612(6) 0.0340(5) 0.7695(4) 0.0580(12) Uani d . 1
H H5 0.2980 0.0697 0.8304 0.070 Uiso calc R 1
C C6 0.3058(5) 0.1056(5) 0.6429(4) 0.0454(10) Uani d . 1
C C7 0.2884(6) 0.1262(6) 0.4159(4) 0.0608(12) Uani d . 1
H H7A 0.2290 0.2239 0.4217 0.091 Uiso calc R 1
H H7B 0.2490 0.0678 0.3659 0.091 Uiso calc R 1
H H7C 0.4117 0.1349 0.3729 0.091 Uiso calc R 1
C C8 0.4156(5) 0.2362(5) 0.6081(4) 0.0535(11) Uani d . 1
H H8A 0.4974 0.2317 0.5179 0.064 Uiso calc R 1
H H8B 0.4826 0.2283 0.6647 0.064 Uiso calc R 1
C C9 0.3201(5) 0.5094(5) 0.8976(4) 0.0531(11) Uani d . 1
H H9A 0.3446 0.6077 0.8522 0.064 Uiso calc R 1
H H9B 0.2749 0.5207 0.9916 0.064 Uiso calc R 1
C C10 0.4852(5) 0.4127(4) 0.8625(4) 0.0401(9) Uani d . 1
C C11 0.5039(6) 0.2816(5) 0.9382(4) 0.0506(10) Uani d . 1
C C12 0.6636(8) 0.1984(6) 0.8951(6) 0.0757(16) Uani d . 1
H H12 0.6787 0.1114 0.9447 0.091 Uiso calc R 1
C C13 0.7989(7) 0.2399(7) 0.7827(6) 0.0838(18) Uani d . 1
H H13 0.9029 0.1805 0.7563 0.101 Uiso calc R 1
C C14 0.7813(6) 0.3695(8) 0.7086(5) 0.0752(16) Uani d . 1
H H14 0.8731 0.4000 0.6329 0.090 Uiso calc R 1
C C15 0.6233(6) 0.4534(5) 0.7500(4) 0.0527(11) Uani d . 1
H H15 0.6098 0.5405 0.6999 0.063 Uiso calc R 1
C C16 0.3580(8) 0.2316(6) 1.0613(4) 0.0813(17) Uani d . 1
H H16A 0.3256 0.3072 1.1229 0.122 Uiso calc R 1
H H16B 0.3953 0.1403 1.0999 0.122 Uiso calc R 1
H H16C 0.2595 0.2154 1.0399 0.122 Uiso calc R 1
Se Se1 0.28001(6) 0.43329(5) 0.62545(4) 0.05106(17) Uani d . 1
Se Se2 0.13815(5) 0.42807(5) 0.85087(4) 0.04941(17) Uani d . 1

loop_
_atom_site_aniso_label
_atom_site_aniso_U_11
_atom_site_aniso_U_22
_atom_site_aniso_U_33
_atom_site_aniso_U_12
_atom_site_aniso_U_13
_atom_site_aniso_U_23
C1 0.038(2) 0.045(2) 0.046(2) 0.0030(17) -0.0097(18) -0.0087(18)
C2 0.048(3) 0.051(3) 0.065(3) 0.004(2) -0.016(2) -0.012(2)
C3 0.059(3) 0.046(3) 0.089(4) 0.001(2) -0.014(3) 0.003(3)
C4 0.075(3) 0.060(3) 0.056(3) 0.006(3) -0.014(3) 0.015(2)
C5 0.065(3) 0.060(3) 0.049(3) 0.015(2) -0.025(2) -0.007(2)
C6 0.036(2) 0.047(2) 0.047(2) 0.0090(18) -0.0100(18) -0.0082(19)
C7 0.059(3) 0.072(3) 0.048(3) -0.004(2) -0.016(2) -0.007(2)
C8 0.041(2) 0.054(3) 0.062(3) 0.005(2) -0.013(2) -0.018(2)
C9 0.049(3) 0.051(3) 0.062(3) -0.005(2) -0.020(2) -0.018(2)
C10 0.036(2) 0.041(2) 0.044(2) -0.0039(16) -0.0137(17) -0.0104(17)
C11 0.067(3) 0.046(2) 0.050(2) -0.008(2) -0.030(2) -0.010(2)
C12 0.102(5) 0.051(3) 0.103(4) 0.016(3) -0.072(4) -0.020(3)
C13 0.058(3) 0.101(5) 0.112(5) 0.024(3) -0.048(4) -0.057(4)
C14 0.040(3) 0.109(5) 0.079(4) -0.007(3) -0.017(3) -0.033(3)
C15 0.048(3) 0.059(3) 0.054(3) -0.013(2) -0.021(2) -0.003(2)
C16 0.128(5) 0.069(4) 0.050(3) -0.039(3) -0.032(3) 0.010(3)
Se1 0.0506(3) 0.0498(3) 0.0487(3) -0.0006(2) -0.0145(2) -0.0037(2)
Se2 0.0347(2) 0.0565(3) 0.0519(3) -0.00025(19) -0.00837(19) -0.0129(2)

loop_
_atom_type_symbol
_atom_type_description
_atom_type_scat_dispersion_real
_atom_type_scat_dispersion_imag
_atom_type_scat_source
C C 0.0033 0.0016 'International Tables Vol C Tables 4.2.6.8 and 6.1.1.4'
H H 0.0000 0.0000 'International Tables Vol C Tables 4.2.6.8 and 6.1.1.4'
Se Se -0.0929 2.2259 'International Tables Vol C Tables 4.2.6.8 and 6.1.1.4'

loop_
_geom_angle_atom_site_label_1
_geom_angle_atom_site_label_2
_geom_angle_atom_site_label_3
_geom_angle
_geom_angle_publ_flag
C2 C1 C6 119.6(4) ?
C2 C1 C7 119.0(4) ?
C6 C1 C7 121.5(4) ?
C1 C2 C3 121.4(5) ?
C1 C2 H2 119.3 ?
C3 C2 H2 119.3 ?
C4 C3 C2 119.4(5) ?
C4 C3 H3 120.3 ?
C2 C3 H3 120.3 ?
C3 C4 C5 119.8(4) ?
C3 C4 H4 120.1 ?
C5 C4 H4 120.1 ?
C4 C5 C6 120.9(4) ?
C4 C5 H5 119.5 ?
C6 C5 H5 119.5 ?
C1 C6 C5 118.8(4) ?
C1 C6 C8 122.5(4) ?
C5 C6 C8 118.7(4) ?
C1 C7 H7A 109.5 ?
C1 C7 H7B 109.5 ?
H7A C7 H7B 109.5 ?
C1 C7 H7C 109.5 ?
H7A C7 H7C 109.5 ?
H7B C7 H7C 109.5 ?
C6 C8 Se1 114.0(3) yes
C6 C8 H8A 108.8 ?
Se1 C8 H8A 108.8 ?
C6 C8 H8B 108.8 ?
Se1 C8 H8B 108.8 ?
H8A C8 H8B 107.6 ?
C10 C9 Se2 113.0(3) yes
C10 C9 H9A 109.0 ?
Se2 C9 H9A 109.0 ?
C10 C9 H9B 109.0 ?
Se2 C9 H9B 109.0 ?
H9A C9 H9B 107.8 ?
C15 C10 C11 119.2(4) ?
C15 C10 C9 118.4(4) ?
C11 C10 C9 122.4(4) ?
C12 C11 C10 117.6(4) ?
C12 C11 C16 120.9(5) ?
C10 C11 C16 121.5(4) ?
C13 C12 C11 122.5(5) ?
C13 C12 H12 118.8 ?
C11 C12 H12 118.7 ?
C12 C13 C14 120.1(5) ?
C12 C13 H13 120.0 ?
C14 C13 H13 120.0 ?
C13 C14 C15 118.2(5) ?
C13 C14 H14 120.9 ?
C15 C14 H14 120.9 ?
C10 C15 C14 122.5(5) ?
C10 C15 H15 118.7 ?
C14 C15 H15 118.7 ?
C11 C16 H16A 109.5 ?
C11 C16 H16B 109.5 ?
H16A C16 H16B 109.5 ?
C11 C16 H16C 109.5 ?
H16A C16 H16C 109.5 ?
H16B C16 H16C 109.5 ?
C8 Se1 Se2 100.73(13) yes
C9 Se2 Se1 99.17(13) yes

loop_
_geom_bond_atom_site_label_1
_geom_bond_atom_site_label_2
_geom_bond_distance
_geom_bond_publ_flag
C1 C2 1.377(6) ?
C1 C6 1.394(6) ?
C1 C7 1.511(5) ?
C2 C3 1.390(6) ?
C2 H2 0.9300 ?
C3 C4 1.373(7) ?
C3 H3 0.9300 ?
C4 C5 1.389(7) ?
C4 H4 0.9300 ?
C5 C6 1.396(6) ?
C5 H5 0.9300 ?
C6 C8 1.494(6) ?
C7 H7A 0.9600 ?
C7 H7B 0.9600 ?
C7 H7C 0.9600 ?
C8 Se1 1.989(4) yes
C8 H8A 0.9700 ?
C8 H8B 0.9700 ?
C9 C10 1.487(5) ?
C9 Se2 1.995(4) yes
C9 H9A 0.9700 ?
C9 H9B 0.9700 ?
C10 C15 1.377(6) ?
C10 C11 1.398(5) ?
C11 C12 1.392(7) ?
C11 C16 1.498(6) ?
C12 C13 1.367(8) ?
C12 H12 0.9300 ?
C13 C14 1.376(8) ?
C13 H13 0.9300 ?
C14 C15 1.384(7) ?
C14 H14 0.9300 ?
C15 H15 0.9300 ?
C16 H16A 0.9600 ?
C16 H16B 0.9600 ?
C16 H16C 0.9600 ?
Se1 Se2 2.3031(7) yes

loop_
_geom_torsion_atom_site_label_1
_geom_torsion_atom_site_label_2
_geom_torsion_atom_site_label_3
_geom_torsion_atom_site_label_4
_geom_torsion
_geom_torsion_publ_flag
C6 C1 C2 C3 2.2(6) ?
C7 C1 C2 C3 -177.3(4) ?
C1 C2 C3 C4 -1.3(7) ?
C2 C3 C4 C5 -0.3(7) ?
C3 C4 C5 C6 0.9(7) ?
C2 C1 C6 C5 -1.5(6) ?
C7 C1 C6 C5 177.9(4) ?
C2 C1 C6 C8 177.1(4) ?
C7 C1 C6 C8 -3.5(6) yes
C4 C5 C6 C1 0.0(6) ?
C4 C5 C6 C8 -178.6(4) ?
C1 C6 C8 Se1 84.4(4) yes
C5 C6 C8 Se1 -97.0(4) yes
Se2 C9 C10 C15 101.5(4) yes
Se2 C9 C10 C11 -77.4(4) yes
C15 C10 C11 C12 0.2(6) ?
C9 C10 C11 C12 179.0(4) ?
C15 C10 C11 C16 -179.8(4) ?
C9 C10 C11 C16 -0.9(6) yes
C10 C11 C12 C13 -0.6(7) ?
C16 C11 C12 C13 179.4(5) ?
C11 C12 C13 C14 1.2(8) ?
C12 C13 C14 C15 -1.2(8) ?
C11 C10 C15 C14 -0.3(6) ?
C9 C10 C15 C14 -179.2(4) ?
C13 C14 C15 C10 0.8(7) ?
C6 C8 Se1 Se2 68.3(3) yes
C10 C9 Se2 Se1 -62.7(3) yes
C8 Se1 Se2 C9 86.97(18) yes

loop_
_cod_related_entry_id
_cod_related_entry_database
_cod_related_entry_code
1 ChemSpider 8243114
